data_7119814
loop_
_publ_author_name
'Ozumerzifon, Tarik J.'
'Bhowmick, Indrani'
'Spaller, William C.'
'Rapp\'e, Anthony K'
'Shores, Matthew P.'

_publ_section_title
;
 Toward steric control of guest binding modality: a cationic Co(ii)
 complex exhibiting cation binding and zero-field relaxation.
;
_journal_issue 30
_journal_name_full 'Chemical communications (Cambridge, England)'
_journal_page_first 4211
_journal_page_last 4214
_journal_paper_doi 10.1039/c7cc01172e
_journal_volume 53
_journal_year 2017
_chemical_formula_moiety 'C39 H51 Co N9 O3, C4 H10 O, 2(I3)'
_chemical_formula_sum 'C43 H61 Co I6 N9 O4'
_chemical_formula_weight 1588.33
_chemical_name_systematic
;
 ?
;
_space_group_crystal_system monoclinic
_space_group_IT_number 14
_space_group_name_Hall '-P 2ybc'
_space_group_name_H-M_alt 'P 1 21/c 1'
_symmetry_space_group_name_Hall '-P 2ybc'
_symmetry_space_group_name_H-M 'P 1 21/c 1'
_atom_sites_solution_hydrogens geom
_audit_creation_method SHELXL-2013
_audit_update_record
;
2017-01-16 deposited with the CCDC.
2017-03-13 downloaded from the CCDC.
;
_cell_angle_alpha 90
_cell_angle_beta 95.028(3)
_cell_angle_gamma 90
_cell_formula_units_Z 4
_cell_length_a 23.889(2)
_cell_length_b 17.3157(15)
_cell_length_c 13.5491(13)
_cell_measurement_reflns_used 9537
_cell_measurement_temperature 120(2)
_cell_measurement_theta_max 23.26
_cell_measurement_theta_min 2.50
_cell_volume 5583.1(9)
_computing_cell_refinement 'Bruker SAINT'
_computing_data_collection 'Bruker APEX2'
_computing_data_reduction 'Bruker SAINT'
_computing_molecular_graphics 'Bruker SHELXTL'
_computing_publication_material 'Bruker SHELXTL'
_computing_structure_refinement 'SHELXL-2013 (Sheldrick 2013)'
_computing_structure_solution 'SHELXS-97 (Sheldrick 2008)'
_diffrn_ambient_temperature 120(2)
_diffrn_measured_fraction_theta_full 0.792
_diffrn_measured_fraction_theta_max 0.997
_diffrn_measurement_device_type 'Bruker APEX-II CCD'
_diffrn_measurement_method '\f and \w scans'
_diffrn_radiation_type MoK\a
_diffrn_radiation_wavelength 0.71073
_diffrn_reflns_av_R_equivalents 0.0597
_diffrn_reflns_av_unetI/netI 0.0297
_diffrn_reflns_Laue_measured_fraction_full 0.792
_diffrn_reflns_Laue_measured_fraction_max 0.997
_diffrn_reflns_limit_h_max 26
_diffrn_reflns_limit_h_min -26
_diffrn_reflns_limit_k_max 19
_diffrn_reflns_limit_k_min -19
_diffrn_reflns_limit_l_max 14
_diffrn_reflns_limit_l_min -15
_diffrn_reflns_number 108194
_diffrn_reflns_point_group_measured_fraction_full 0.792
_diffrn_reflns_point_group_measured_fraction_max 0.997
_diffrn_reflns_theta_full 25.242
_diffrn_reflns_theta_max 23.269
_diffrn_reflns_theta_min 1.913
_exptl_absorpt_coefficient_mu 3.670
_exptl_absorpt_correction_type multi-scan
_exptl_absorpt_process_details SADABS
_exptl_crystal_colour brown
_exptl_crystal_density_diffrn 1.890
_exptl_crystal_density_method 'not measured'
_exptl_crystal_description block
_exptl_crystal_F_000 3036
_exptl_crystal_size_max 0.845
_exptl_crystal_size_mid 0.518
_exptl_crystal_size_min 0.394
_exptl_transmission_factor_max 0.7449
_exptl_transmission_factor_min 0.4971
_refine_diff_density_max 3.247
_refine_diff_density_min -1.399
_refine_diff_density_rms 0.195
_refine_ls_extinction_method none
_refine_ls_goodness_of_fit_ref 1.147
_refine_ls_hydrogen_treatment constr
_refine_ls_matrix_type full
_refine_ls_number_parameters 567
_refine_ls_number_reflns 8012
_refine_ls_number_restraints 1
_refine_ls_restrained_S_all 1.147
_refine_ls_R_factor_all 0.0823
_refine_ls_R_factor_gt 0.0611
_refine_ls_shift/su_max 0.001
_refine_ls_shift/su_mean 0.000
_refine_ls_structure_factor_coef Fsqd
_refine_ls_weighting_details 'w=1/[\s^2^(Fo^2^)+155.0331P] where P=(Fo^2^+2Fc^2^)/3'
_refine_ls_weighting_scheme calc
_refine_ls_wR_factor_gt 0.1165
_refine_ls_wR_factor_ref 0.1305
_reflns_Friedel_coverage 0.000
_reflns_number_gt 6496
_reflns_number_total 8012
_reflns_threshold_expression 'I > 2\s(I)'
_cod_data_source_file c7cc01172e2.cif
_cod_data_source_block shelx
_cod_depositor_comments 'Adding full bibliography for 7119812--7119814.cif.'
_cod_original_cell_volume 5583.0(9)
_cod_database_code 7119814
_shelx_space_group_comment
;
The symmetry employed for this shelxl refinement is uniquely defined
by the following loop, which should always be used as a source of
symmetry information in preference to the above space-group names.
They are only intended as comments.
;
_shelx_estimated_absorpt_t_min 0.147
_shelx_estimated_absorpt_t_max 0.326
_shelxl_version_number 2013-4

loop_
_space_group_symop_operation_xyz
'x, y, z'
'-x, y+1/2, -z+1/2'
'-x, -y, -z'
'x, -y-1/2, z-1/2'

loop_
_atom_site_label
_atom_site_type_symbol
_atom_site_fract_x
_atom_site_fract_y
_atom_site_fract_z
_atom_site_U_iso_or_equiv
_atom_site_adp_type
_atom_site_occupancy
_atom_site_site_symmetry_order
_atom_site_calc_flag
_atom_site_refinement_flags_posn
_atom_site_refinement_flags_adp
C72 C 0.6762(5) 0.2459(7) 0.8190(8) 0.028(3) Uani 1 1 d . .
H72 H 0.6577 0.2890 0.7912 0.034 Uiso 1 1 calc R U
N2 N 0.6818(4) 0.1079(5) 0.8370(6) 0.022(2) Uani 1 1 d . .
C71 C 0.5990(5) 0.1592(7) 0.7499(8) 0.030(3) Uani 1 1 d . .
H71 H 0.5776 0.1997 0.7221 0.036 Uiso 1 1 calc R U
N4 N 0.5803(4) 0.0905(6) 0.7443(6) 0.025(2) Uani 1 1 d . .
C70 C 0.5152(5) 0.0182(8) 0.6285(9) 0.035(3) Uani 1 1 d . .
H70A H 0.5392 0.0328 0.5774 0.042 Uiso 1 1 calc R U
H70B H 0.4766 0.0191 0.5993 0.042 Uiso 1 1 calc R U
N6 N 0.5903(4) -0.0673(5) 0.6875(6) 0.026(2) Uani 1 1 d . .
Co1 Co 0.63508(6) 0.00197(9) 0.79688(10) 0.0212(3) Uani 1 1 d . .
C73 C 0.7082(5) -0.1362(6) 1.1069(8) 0.028(3) Uani 1 1 d . .
H73 H 0.7190 -0.1621 1.1656 0.034 Uiso 1 1 calc R U
N9 N 0.6757(4) -0.0586(5) 0.9296(6) 0.022(2) Uani 1 1 d . .
O1 O 0.8240(4) -0.1871(5) 1.1093(7) 0.045(2) Uani 1 1 d . .
N11 N 0.8454(4) -0.0676(6) 1.0630(9) 0.043(3) Uani 1 1 d . .
H11 H 0.8313 -0.0243 1.0420 0.051 Uiso 1 1 calc R U
O4 O 0.8364(5) 0.9021(7) 0.4174(9) 0.068(3) Uani 1 1 d . .
O2 O 0.8728(4) -0.0384(6) 0.7811(6) 0.044(2) Uani 1 1 d . .
C75 C 0.9505(6) -0.0899(8) 0.6405(11) 0.046(4) Uani 1 1 d . .
O3 O 0.8355(4) 0.1385(6) 0.9999(7) 0.052(3) Uani 1 1 d . .
C77 C 0.8515(5) 0.2722(8) 1.1329(10) 0.040(3) Uani 1 1 d . .
C6 C 0.7257(5) 0.2542(7) 0.8794(8) 0.032(3) Uani 1 1 d . .
H6 H 0.7411 0.3030 0.8913 0.038 Uiso 1 1 calc R U
C7 C 0.7517(5) 0.1904(6) 0.9214(8) 0.024(3) Uani 1 1 d . .
C8 C 0.7288(4) 0.1182(6) 0.8961(7) 0.018(2) Uani 1 1 d . .
H8 H 0.7475 0.0746 0.9221 0.022 Uiso 1 1 calc R U
C9 C 0.6549(5) 0.1739(7) 0.8009(8) 0.027(3) Uani 1 1 d . .
C10 C 0.5216(5) 0.0769(7) 0.7103(8) 0.030(3) Uani 1 1 d . .
H10 H 0.5052 0.1257 0.6851 0.036 Uiso 1 1 calc R U
C13 C 0.5299(5) -0.0642(7) 0.6625(8) 0.029(3) Uani 1 1 d . .
H13 H 0.5197 -0.1000 0.6079 0.035 Uiso 1 1 calc R U
N22 N 0.5665(4) -0.0326(6) 0.8770(7) 0.028(2) Uani 1 1 d . .
C17 C 0.5077(5) -0.0293(7) 0.8367(8) 0.031(3) Uani 1 1 d . .
H17 H 0.4841 -0.0442 0.8891 0.037 Uiso 1 1 calc R U
C18 C 0.4982(5) -0.0869(7) 0.7519(9) 0.030(3) Uani 1 1 d . .
H18A H 0.4583 -0.0899 0.7315 0.036 Uiso 1 1 calc R U
H18B H 0.5106 -0.1376 0.7750 0.036 Uiso 1 1 calc R U
C19 C 0.4908(5) 0.0518(8) 0.8016(8) 0.032(3) Uani 1 1 d . .
H19A H 0.4995 0.0881 0.8553 0.038 Uiso 1 1 calc R U
H19B H 0.4505 0.0532 0.7843 0.038 Uiso 1 1 calc R U
C20 C 0.5787(5) -0.0696(6) 0.9574(8) 0.026(3) Uani 1 1 d . .
H20 H 0.5503 -0.0875 0.9942 0.031 Uiso 1 1 calc R U
C21 C 0.6379(5) -0.0836(7) 0.9915(8) 0.028(3) Uani 1 1 d . .
C22 C 0.6529(5) -0.1236(6) 1.0790(8) 0.029(3) Uani 1 1 d . .
H22 H 0.6254 -0.1416 1.1178 0.035 Uiso 1 1 calc R U
C24 C 0.7291(5) -0.0731(6) 0.9584(8) 0.025(3) Uani 1 1 d . .
H24 H 0.7557 -0.0577 0.9163 0.030 Uiso 1 1 calc R U
C25 C 0.6204(5) -0.1150(7) 0.6417(8) 0.026(3) Uani 1 1 d . .
H25 H 0.6033 -0.1521 0.5995 0.032 Uiso 1 1 calc R U
C26 C 0.7486(5) -0.1097(6) 1.0468(8) 0.027(3) Uani 1 1 d . .
C27 C 0.8090(5) -0.1251(7) 1.0740(8) 0.030(3) Uani 1 1 d . .
C28 C 0.9066(6) -0.0702(8) 1.0826(11) 0.046(4) Uani 1 1 d . .
C29 C 0.9226(7) -0.0929(15) 1.1900(13) 0.099(8) Uani 1 1 d . .
H29A H 0.9075 -0.0559 1.2333 0.149 Uiso 1 1 calc R U
H29B H 0.9628 -0.0940 1.2022 0.149 Uiso 1 1 calc R U
H29C H 0.9077 -0.1431 1.2023 0.149 Uiso 1 1 calc R U
C30 C 0.9300(8) 0.0078(11) 1.0581(16) 0.086(5) Uani 1 1 d . .
H30A H 0.9150 0.0465 1.0992 0.129 Uiso 1 1 calc R U
H30B H 0.9196 0.0196 0.9898 0.129 Uiso 1 1 calc R U
H30C H 0.9702 0.0069 1.0699 0.129 Uiso 1 1 calc R U
C32 C 0.9309(7) -0.1275(10) 1.0163(12) 0.063(4) Uani 1 1 d . .
H32A H 0.9168 -0.1780 1.0294 0.094 Uiso 1 1 calc R U
H32B H 0.9711 -0.1274 1.0283 0.094 Uiso 1 1 calc R U
H32C H 0.9205 -0.1141 0.9484 0.094 Uiso 1 1 calc R U
C33 C 0.7560(5) -0.0387(7) 0.7252(8) 0.025(3) Uani 1 1 d . .
H33 H 0.7697 0.0030 0.7633 0.030 Uiso 1 1 calc R U
C34 C 0.7950(5) -0.0860(7) 0.6808(8) 0.031(3) Uani 1 1 d . .
C37 C 0.8096(8) 0.9780(12) 0.394(2) 0.139(12) Uani 1 1 d D .
H37A H 0.7922 0.9764 0.3264 0.167 Uiso 1 1 calc R U
H37B H 0.7800 0.9860 0.4373 0.167 Uiso 1 1 calc R U
C38 C 0.8071(8) 0.8438(15) 0.3623(14) 0.095(7) Uani 1 1 d . .
H38A H 0.7700 0.8374 0.3851 0.114 Uiso 1 1 calc R U
H38B H 0.8027 0.8581 0.2928 0.114 Uiso 1 1 calc R U
C40 C 0.8371(9) 0.7749(12) 0.3741(14) 0.087(6) Uani 1 1 d . .
H40A H 0.8173 0.7348 0.3365 0.130 Uiso 1 1 calc R U
H40B H 0.8410 0.7608 0.4429 0.130 Uiso 1 1 calc R U
H40C H 0.8737 0.7815 0.3510 0.130 Uiso 1 1 calc R U
C42 C 0.8557(5) -0.0704(7) 0.7028(9) 0.033(3) Uani 1 1 d . .
N23 N 0.8892(4) -0.0959(6) 0.6355(8) 0.042(3) Uani 1 1 d . .
H23 H 0.8730 -0.1181 0.5839 0.050 Uiso 1 1 calc R U
C44 C 0.9675(6) -0.1313(10) 0.5470(13) 0.066(5) Uani 1 1 d . .
H44A H 1.0076 -0.1296 0.5459 0.099 Uiso 1 1 calc R U
H44B H 0.9502 -0.1060 0.4891 0.099 Uiso 1 1 calc R U
H44C H 0.9553 -0.1842 0.5477 0.099 Uiso 1 1 calc R U
C45 C 0.9683(7) -0.0065(10) 0.6417(13) 0.066(5) Uani 1 1 d . .
H45A H 1.0086 -0.0035 0.6459 0.098 Uiso 1 1 calc R U
H45B H 0.9548 0.0189 0.6979 0.098 Uiso 1 1 calc R U
H45C H 0.9529 0.0183 0.5820 0.098 Uiso 1 1 calc R U
C46 C 0.9753(7) -0.1324(12) 0.7344(15) 0.090(7) Uani 1 1 d . .
H46A H 1.0155 -0.1281 0.7397 0.135 Uiso 1 1 calc R U
H46B H 0.9648 -0.1859 0.7303 0.135 Uiso 1 1 calc R U
H46C H 0.9610 -0.1097 0.7917 0.135 Uiso 1 1 calc R U
C47 C 0.7733(5) -0.1490(7) 0.6249(9) 0.031(3) Uani 1 1 d . .
H47 H 0.7971 -0.1837 0.5970 0.037 Uiso 1 1 calc R U
C48 C 0.7165(5) -0.1583(7) 0.6125(8) 0.028(3) Uani 1 1 d . .
H48 H 0.7015 -0.1985 0.5729 0.034 Uiso 1 1 calc R U
C49 C 0.6811(5) -0.1101(6) 0.6568(8) 0.022(3) Uani 1 1 d . .
N20 N 0.7010(4) -0.0505(5) 0.7156(6) 0.023(2) Uani 1 1 d . .
C51 C 0.8025(5) 0.1923(7) 0.9940(9) 0.030(3) Uani 1 1 d . .
N27 N 0.8069(4) 0.2559(6) 1.0524(7) 0.035(3) Uani 1 1 d . .
H27 H 0.7811 0.2904 1.0418 0.042 Uiso 1 1 calc R U
C53 C 0.8344(7) 0.3499(8) 1.1767(11) 0.060(4) Uani 1 1 d . .
H53A H 0.8616 0.3644 1.2298 0.091 Uiso 1 1 calc R U
H53B H 0.7982 0.3449 1.2015 0.091 Uiso 1 1 calc R U
H53C H 0.8329 0.3888 1.1261 0.091 Uiso 1 1 calc R U
C54 C 0.8526(6) 0.2092(9) 1.2111(11) 0.054(4) Uani 1 1 d . .
H54A H 0.8820 0.2197 1.2622 0.081 Uiso 1 1 calc R U
H54B H 0.8593 0.1602 1.1812 0.081 Uiso 1 1 calc R U
H54C H 0.8171 0.2078 1.2393 0.081 Uiso 1 1 calc R U
C55 C 0.9070(6) 0.2784(11) 1.0883(13) 0.071(5) Uani 1 1 d . .
H55A H 0.9363 0.2882 1.1399 0.107 Uiso 1 1 calc R U
H55B H 0.9054 0.3200 1.0414 0.107 Uiso 1 1 calc R U
H55C H 0.9146 0.2309 1.0555 0.107 Uiso 1 1 calc R U
C36 C 0.8453(8) 1.0398(11) 0.4026(17) 0.092(6) Uani 1 1 d D .
H36A H 0.8247 1.0864 0.3867 0.138 Uiso 1 1 calc R U
H36B H 0.8740 1.0336 0.3579 0.138 Uiso 1 1 calc R U
H36C H 0.8623 1.0427 0.4694 0.138 Uiso 1 1 calc R U
I1 I 0.61566(3) 0.33876(4) 0.56675(6) 0.0305(2) Uani 1 1 d . .
I2 I 0.71089(4) 0.42047(5) 0.66504(6) 0.0406(2) Uani 1 1 d . .
I3 I 0.35465(3) 0.07428(5) 0.60569(6) 0.0360(2) Uani 1 1 d . .
I4 I 0.36894(4) 0.23352(5) 0.67410(6) 0.0460(3) Uani 1 1 d . .
I5 I 0.34344(4) -0.07754(6) 0.51489(8) 0.0539(3) Uani 1 1 d . .
I6 I 0.51862(4) 0.25449(5) 0.47385(8) 0.0485(3) Uani 1 1 d . .

loop_
_atom_site_aniso_label
_atom_site_aniso_U_11
_atom_site_aniso_U_22
_atom_site_aniso_U_33
_atom_site_aniso_U_23
_atom_site_aniso_U_13
_atom_site_aniso_U_12
C72 0.046(8) 0.019(6) 0.021(6) 0.001(5) 0.011(6) 0.007(6)
N2 0.033(6) 0.018(5) 0.018(5) 0.002(4) 0.013(4) 0.004(4)
C71 0.040(8) 0.030(7) 0.021(6) 0.012(5) 0.010(5) 0.015(6)
N4 0.029(6) 0.030(6) 0.017(5) -0.004(4) 0.006(4) 0.008(5)
C70 0.018(6) 0.062(9) 0.025(7) -0.007(6) 0.009(5) -0.009(6)
N6 0.029(6) 0.029(6) 0.021(5) 0.000(4) 0.010(4) -0.004(5)
Co1 0.0242(8) 0.0239(8) 0.0165(8) -0.0011(6) 0.0082(6) -0.0015(7)
C73 0.039(8) 0.023(6) 0.023(6) 0.011(5) 0.005(6) 0.001(6)
N9 0.033(6) 0.011(5) 0.024(5) -0.001(4) 0.013(4) -0.009(4)
O1 0.043(6) 0.041(6) 0.051(6) 0.022(5) -0.001(5) -0.003(5)
N11 0.033(6) 0.026(6) 0.069(8) 0.004(6) 0.002(6) 0.002(5)
O4 0.056(7) 0.077(8) 0.071(8) 0.007(7) 0.004(6) -0.005(6)
O2 0.038(5) 0.057(6) 0.035(5) 0.000(5) 0.001(4) 0.006(5)
C75 0.032(8) 0.051(9) 0.058(9) -0.004(7) 0.015(7) 0.006(7)
O3 0.041(6) 0.055(6) 0.058(6) -0.019(5) -0.009(5) 0.017(5)
C77 0.031(8) 0.050(9) 0.039(8) -0.014(7) 0.000(6) -0.011(6)
C6 0.046(8) 0.027(7) 0.023(6) -0.001(5) 0.007(6) -0.012(6)
C7 0.032(7) 0.024(6) 0.018(6) 0.008(5) 0.011(5) 0.002(5)
C8 0.021(6) 0.019(6) 0.015(6) 0.000(5) 0.003(5) -0.003(5)
C9 0.038(7) 0.026(7) 0.018(6) 0.007(5) 0.012(5) 0.000(6)
C10 0.027(7) 0.040(7) 0.022(6) 0.000(6) 0.002(5) 0.013(6)
C13 0.031(7) 0.029(7) 0.028(6) -0.017(5) 0.012(5) -0.011(6)
N22 0.030(6) 0.031(6) 0.023(5) -0.001(5) 0.011(4) -0.005(5)
C17 0.032(7) 0.042(8) 0.021(6) -0.005(6) 0.014(5) -0.010(6)
C18 0.021(6) 0.042(8) 0.029(6) -0.009(6) 0.009(5) -0.013(6)
C19 0.022(6) 0.056(9) 0.019(6) -0.010(6) 0.008(5) 0.006(6)
C20 0.034(7) 0.027(6) 0.020(6) -0.004(5) 0.011(5) -0.019(6)
C21 0.044(8) 0.024(6) 0.015(6) -0.004(5) 0.008(5) -0.012(6)
C22 0.046(8) 0.018(6) 0.023(6) -0.006(5) 0.008(6) -0.018(6)
C24 0.023(7) 0.018(6) 0.033(7) 0.000(5) 0.006(5) -0.010(5)
C25 0.036(7) 0.028(7) 0.017(6) 0.002(5) 0.012(5) -0.009(6)
C26 0.039(7) 0.019(6) 0.023(6) -0.003(5) 0.006(5) -0.006(5)
C27 0.050(8) 0.019(7) 0.020(6) 0.001(5) 0.009(6) 0.002(6)
C28 0.033(8) 0.036(8) 0.069(10) -0.006(7) 0.002(7) -0.001(6)
C29 0.054(11) 0.18(2) 0.055(11) -0.015(13) -0.020(9) -0.015(13)
C30 0.062(12) 0.073(13) 0.121 0.013(12) 0.001(11) -0.001(10)
C32 0.060(11) 0.068(11) 0.062(11) -0.005(9) 0.013(8) 0.005(9)
C33 0.032(7) 0.024(6) 0.020(6) 0.005(5) 0.008(5) 0.002(5)
C34 0.037(7) 0.033(7) 0.024(6) 0.009(6) 0.014(6) 0.008(6)
C37 0.063(15) 0.098(19) 0.26(4) 0.08(2) 0.044(18) 0.026(14)
C38 0.060(12) 0.17(2) 0.055(11) -0.011(14) 0.003(9) 0.015(15)
C40 0.097(15) 0.100(16) 0.065(12) 0.023(11) 0.018(11) 0.042(13)
C42 0.031(7) 0.032(7) 0.034(8) 0.006(6) -0.001(6) 0.013(6)
N23 0.039(7) 0.042(7) 0.047(7) -0.005(6) 0.012(6) 0.000(5)
C44 0.035(9) 0.072(12) 0.093(13) -0.023(10) 0.020(9) 0.013(8)
C45 0.045(10) 0.078(12) 0.074(12) -0.018(10) 0.009(8) -0.013(9)
C46 0.036(10) 0.102(15) 0.134(18) 0.042(14) 0.021(10) 0.036(10)
C47 0.033(8) 0.026(7) 0.037(7) 0.000(6) 0.020(6) 0.005(6)
C48 0.040(8) 0.021(6) 0.025(6) -0.005(5) 0.009(5) -0.005(6)
C49 0.033(7) 0.017(6) 0.018(6) -0.002(5) 0.010(5) -0.005(5)
N20 0.030(6) 0.023(5) 0.017(5) 0.010(4) 0.008(4) 0.000(4)
C51 0.028(7) 0.029(7) 0.033(7) -0.006(6) 0.005(6) 0.001(6)
N27 0.041(6) 0.026(6) 0.037(6) 0.000(5) 0.002(5) 0.001(5)
C53 0.089(13) 0.040(9) 0.050(9) -0.015(7) -0.005(9) -0.018(8)
C54 0.057(10) 0.056(10) 0.049(9) -0.002(8) 0.007(8) -0.002(8)
C55 0.048(10) 0.095(14) 0.070(11) -0.011(10) 0.006(9) -0.023(10)
C36 0.086(15) 0.067(13) 0.123(18) 0.002(13) 0.005(13) 0.015(12)
I1 0.0448(5) 0.0216(4) 0.0277(4) 0.0056(3) 0.0176(4) 0.0073(4)
I2 0.0722(7) 0.0233(4) 0.0271(4) 0.0030(3) 0.0085(4) -0.0039(4)
I3 0.0321(5) 0.0466(5) 0.0302(4) 0.0102(4) 0.0080(3) 0.0037(4)
I4 0.0641(6) 0.0439(5) 0.0321(5) 0.0088(4) 0.0152(4) -0.0059(5)
I5 0.0654(7) 0.0421(6) 0.0583(6) 0.0072(5) 0.0284(5) -0.0022(5)
I6 0.0447(6) 0.0278(5) 0.0740(7) 0.0053(5) 0.0097(5) -0.0014(4)

loop_
_atom_type_symbol
_atom_type_description
_atom_type_scat_dispersion_real
_atom_type_scat_dispersion_imag
_atom_type_scat_source
C C 0.0033 0.0016 'International Tables Vol C Tables 4.2.6.8 and 6.1.1.4'
N N 0.0061 0.0033 'International Tables Vol C Tables 4.2.6.8 and 6.1.1.4'
Co Co 0.3494 0.9721 'International Tables Vol C Tables 4.2.6.8 and 6.1.1.4'
I I -0.4742 1.8119 'International Tables Vol C Tables 4.2.6.8 and 6.1.1.4'
O O 0.0106 0.0060 'International Tables Vol C Tables 4.2.6.8 and 6.1.1.4'
H H 0.0000 0.0000 'International Tables Vol C Tables 4.2.6.8 and 6.1.1.4'

loop_
_geom_angle_atom_site_label_1
_geom_angle_atom_site_label_2
_geom_angle_atom_site_label_3
_geom_angle
C9 C72 C6 119.2(11)
C9 C72 H72 120.4
C6 C72 H72 120.4
C8 N2 C9 116.4(9)
C8 N2 Co1 130.2(7)
C9 N2 Co1 113.2(7)
N4 C71 C9 119.4(10)
N4 C71 H71 120.3
C9 C71 H71 120.3
C71 N4 C10 119.5(10)
C71 N4 Co1 117.3(8)
C10 N4 Co1 123.0(8)
C10 C70 C13 113.8(10)
C10 C70 H70A 108.8
C13 C70 H70A 108.8
C10 C70 H70B 108.8
C13 C70 H70B 108.8
H70A C70 H70B 107.7
C25 N6 C13 119.7(10)
C25 N6 Co1 115.5(8)
C13 N6 Co1 124.7(7)
N4 Co1 N6 85.1(4)
N4 Co1 N22 83.9(4)
N6 Co1 N22 80.4(3)
N4 Co1 N2 76.2(4)
N6 Co1 N2 149.5(3)
N22 Co1 N2 120.5(3)
N4 Co1 N20 125.8(3)
N6 Co1 N20 75.8(3)
N22 Co1 N20 139.2(4)
N2 Co1 N20 95.7(3)
N4 Co1 N9 146.3(3)
N6 Co1 N9 117.0(3)
N22 Co1 N9 75.9(3)
N2 Co1 N9 91.0(3)
N20 Co1 N9 86.0(3)
C22 C73 C26 119.4(11)
C22 C73 H73 120.3
C26 C73 H73 120.3
C24 N9 C21 115.7(10)
C24 N9 Co1 131.8(7)
C21 N9 Co1 112.5(8)
C27 N11 C28 127.3(11)
C27 N11 H11 116.4
C28 N11 H11 116.4
C38 O4 C37 109.6(16)
N23 C75 C45 110.4(12)
N23 C75 C44 105.3(12)
C45 C75 C44 111.1(13)
N23 C75 C46 108.4(12)
C45 C75 C46 111.2(14)
C44 C75 C46 110.2(13)
N27 C77 C55 108.7(11)
N27 C77 C54 110.1(11)
C55 C77 C54 111.6(13)
N27 C77 C53 104.6(11)
C55 C77 C53 111.3(13)
C54 C77 C53 110.3(11)
C7 C6 C72 119.7(11)
C7 C6 H6 120.1
C72 C6 H6 120.1
C6 C7 C8 117.9(11)
C6 C7 C51 124.8(11)
C8 C7 C51 117.3(10)
N2 C8 C7 123.9(10)
N2 C8 H8 118.0
C7 C8 H8 118.0
C72 C9 N2 122.7(11)
C72 C9 C71 123.6(11)
N2 C9 C71 113.5(10)
N4 C10 C70 112.1(9)
N4 C10 C19 107.6(9)
C70 C10 C19 111.9(10)
N4 C10 H10 108.4
C70 C10 H10 108.4
C19 C10 H10 108.4
N6 C13 C70 107.6(9)
N6 C13 C18 110.8(10)
C70 C13 C18 111.1(10)
N6 C13 H13 109.1
C70 C13 H13 109.1
C18 C13 H13 109.1
C20 N22 C17 118.6(9)
C20 N22 Co1 116.6(8)
C17 N22 Co1 123.8(7)
N22 C17 C18 109.3(10)
N22 C17 C19 111.9(10)
C18 C17 C19 110.5(10)
N22 C17 H17 108.4
C18 C17 H17 108.4
C19 C17 H17 108.4
C17 C18 C13 112.0(9)
C17 C18 H18A 109.2
C13 C18 H18A 109.2
C17 C18 H18B 109.2
C13 C18 H18B 109.2
H18A C18 H18B 107.9
C17 C19 C10 112.0(9)
C17 C19 H19A 109.2
C10 C19 H19A 109.2
C17 C19 H19B 109.2
C10 C19 H19B 109.2
H19A C19 H19B 107.9
N22 C20 C21 119.6(10)
N22 C20 H20 120.2
C21 C20 H20 120.2
N9 C21 C22 123.3(11)
N9 C21 C20 115.3(10)
C22 C21 C20 121.3(10)
C73 C22 C21 119.2(11)
C73 C22 H22 120.4
C21 C22 H22 120.4
N9 C24 C26 125.4(10)
N9 C24 H24 117.3
C26 C24 H24 117.3
N6 C25 C49 119.2(10)
N6 C25 H25 120.4
C49 C25 H25 120.4
C73 C26 C24 116.9(11)
C73 C26 C27 120.3(10)
C24 C26 C27 122.7(10)
O1 C27 N11 121.8(12)
O1 C27 C26 120.2(11)
N11 C27 C26 117.8(10)
N11 C28 C32 110.3(12)
N11 C28 C30 108.4(12)
C32 C28 C30 107.0(14)
N11 C28 C29 110.2(12)
C32 C28 C29 108.9(14)
C30 C28 C29 111.9(15)
C28 C29 H29A 109.5
C28 C29 H29B 109.5
H29A C29 H29B 109.5
C28 C29 H29C 109.5
H29A C29 H29C 109.5
H29B C29 H29C 109.5
C28 C30 H30A 109.5
C28 C30 H30B 109.5
H30A C30 H30B 109.5
C28 C30 H30C 109.5
H30A C30 H30C 109.5
H30B C30 H30C 109.5
C28 C32 H32A 109.5
C28 C32 H32B 109.5
H32A C32 H32B 109.5
C28 C32 H32C 109.5
H32A C32 H32C 109.5
H32B C32 H32C 109.5
N20 C33 C34 123.6(11)
N20 C33 H33 118.2
C34 C33 H33 118.2
C47 C34 C33 117.0(11)
C47 C34 C42 124.1(11)
C33 C34 C42 118.7(11)
C36 C37 O4 114.8(17)
C36 C37 H37A 108.6
O4 C37 H37A 108.6
C36 C37 H37B 108.6
O4 C37 H37B 108.6
H37A C37 H37B 107.5
C40 C38 O4 109.1(17)
C40 C38 H38A 109.9
O4 C38 H38A 109.9
C40 C38 H38B 109.9
O4 C38 H38B 109.9
H38A C38 H38B 108.3
C38 C40 H40A 109.5
C38 C40 H40B 109.5
H40A C40 H40B 109.5
C38 C40 H40C 109.5
H40A C40 H40C 109.5
H40B C40 H40C 109.5
O2 C42 N23 124.0(12)
O2 C42 C34 120.0(11)
N23 C42 C34 115.9(11)
C42 N23 C75 127.0(12)
C42 N23 H23 116.5
C75 N23 H23 116.5
C75 C44 H44A 109.5
C75 C44 H44B 109.5
H44A C44 H44B 109.5
C75 C44 H44C 109.5
H44A C44 H44C 109.5
H44B C44 H44C 109.5
C75 C45 H45A 109.5
C75 C45 H45B 109.5
H45A C45 H45B 109.5
C75 C45 H45C 109.5
H45A C45 H45C 109.5
H45B C45 H45C 109.5
C75 C46 H46A 109.5
C75 C46 H46B 109.5
H46A C46 H46B 109.5
C75 C46 H46C 109.5
H46A C46 H46C 109.5
H46B C46 H46C 109.5
C48 C47 C34 118.5(11)
C48 C47 H47 120.8
C34 C47 H47 120.8
C47 C48 C49 121.4(11)
C47 C48 H48 119.3
C49 C48 H48 119.3
N20 C49 C48 121.5(10)
N20 C49 C25 114.9(10)
C48 C49 C25 123.5(10)
C33 N20 C49 117.8(10)
C33 N20 Co1 129.4(8)
C49 N20 Co1 112.1(7)
O3 C51 N27 124.5(11)
O3 C51 C7 120.7(11)
N27 C51 C7 114.7(10)
C51 N27 C77 126.7(11)
C51 N27 H27 116.7
C77 N27 H27 116.7
C77 C53 H53A 109.5
C77 C53 H53B 109.5
H53A C53 H53B 109.5
C77 C53 H53C 109.5
H53A C53 H53C 109.5
H53B C53 H53C 109.5
C77 C54 H54A 109.5
C77 C54 H54B 109.5
H54A C54 H54B 109.5
C77 C54 H54C 109.5
H54A C54 H54C 109.5
H54B C54 H54C 109.5
C77 C55 H55A 109.5
C77 C55 H55B 109.5
H55A C55 H55B 109.5
C77 C55 H55C 109.5
H55A C55 H55C 109.5
H55B C55 H55C 109.5
C37 C36 H36A 109.5
C37 C36 H36B 109.5
H36A C36 H36B 109.5
C37 C36 H36C 109.5
H36A C36 H36C 109.5
H36B C36 H36C 109.5
I2 I1 I6 178.14(4)
I5 I3 I4 173.25(4)

loop_
_geom_bond_atom_site_label_1
_geom_bond_atom_site_label_2
_geom_bond_distance
C72 C9 1.361(16)
C72 C6 1.384(17)
C72 H72 0.9300
N2 C8 1.332(14)
N2 C9 1.380(14)
N2 Co1 2.191(9)
C71 N4 1.270(15)
C71 C9 1.470(17)
C71 H71 0.9300
N4 C10 1.457(15)
N4 Co1 2.098(9)
C70 C10 1.501(16)
C70 C13 1.531(18)
C70 H70A 0.9700
C70 H70B 0.9700
N6 C25 1.287(14)
N6 C13 1.454(15)
N6 Co1 2.122(9)
Co1 N22 2.128(9)
Co1 N20 2.196(9)
Co1 N9 2.229(9)
C73 C22 1.361(17)
C73 C26 1.394(16)
C73 H73 0.9300
N9 C24 1.325(14)
N9 C21 1.356(14)
O1 C27 1.218(14)
N11 C27 1.340(16)
N11 C28 1.462(17)
N11 H11 0.8600
O4 C38 1.41(2)
O4 C37 1.49(2)
O2 C42 1.235(15)
C75 N23 1.463(17)
C75 C45 1.51(2)
C75 C44 1.54(2)
C75 C46 1.54(2)
O3 C51 1.218(14)
C77 N27 1.483(16)
C77 C55 1.509(19)
C77 C54 1.520(19)
C77 C53 1.539(19)
C6 C7 1.368(16)
C6 H6 0.9300
C7 C8 1.396(15)
C7 C51 1.494(17)
C8 H8 0.9300
C10 C19 1.557(15)
C10 H10 0.9800
C13 C18 1.535(15)
C13 H13 0.9800
N22 C20 1.276(14)
N22 C17 1.462(15)
C17 C18 1.523(16)
C17 C19 1.525(17)
C17 H17 0.9800
C18 H18A 0.9700
C18 H18B 0.9700
C19 H19A 0.9700
C19 H19B 0.9700
C20 C21 1.468(17)
C20 H20 0.9300
C21 C22 1.393(16)
C22 H22 0.9300
C24 C26 1.399(16)
C24 H24 0.9300
C25 C49 1.450(16)
C25 H25 0.9300
C26 C27 1.480(17)
C28 C32 1.49(2)
C28 C30 1.51(2)
C28 C29 1.52(2)
C29 H29A 0.9600
C29 H29B 0.9600
C29 H29C 0.9600
C30 H30A 0.9600
C30 H30B 0.9600
C30 H30C 0.9600
C32 H32A 0.9600
C32 H32B 0.9600
C32 H32C 0.9600
C33 N20 1.324(14)
C33 C34 1.415(16)
C33 H33 0.9300
C34 C47 1.402(17)
C34 C42 1.477(17)
C37 C36 1.366(17)
C37 H37A 0.9700
C37 H37B 0.9700
C38 C40 1.39(3)
C38 H38A 0.9700
C38 H38B 0.9700
C40 H40A 0.9600
C40 H40B 0.9600
C40 H40C 0.9600
C42 N23 1.340(16)
N23 H23 0.8600
C44 H44A 0.9600
C44 H44B 0.9600
C44 H44C 0.9600
C45 H45A 0.9600
C45 H45B 0.9600
C45 H45C 0.9600
C46 H46A 0.9600
C46 H46B 0.9600
C46 H46C 0.9600
C47 C48 1.363(16)
C47 H47 0.9300
C48 C49 1.365(15)
C48 H48 0.9300
C49 N20 1.363(14)
C51 N27 1.356(15)
N27 H27 0.8600
C53 H53A 0.9600
C53 H53B 0.9600
C53 H53C 0.9600
C54 H54A 0.9600
C54 H54B 0.9600
C54 H54C 0.9600
C55 H55A 0.9600
C55 H55B 0.9600
C55 H55C 0.9600
C36 H36A 0.9600
C36 H36B 0.9600
C36 H36C 0.9600
I1 I2 2.9018(13)
I1 I6 2.9284(13)
I3 I5 2.9048(14)
I3 I4 2.9194(13)

loop_
_geom_torsion_atom_site_label_1
_geom_torsion_atom_site_label_2
_geom_torsion_atom_site_label_3
_geom_torsion_atom_site_label_4
_geom_torsion
C9 C71 N4 C10 169.0(9)
C9 C71 N4 Co1 -5.9(13)
C9 C72 C6 C7 -1.3(17)
C72 C6 C7 C8 4.0(16)
C72 C6 C7 C51 -174.9(10)
C9 N2 C8 C7 -0.8(14)
Co1 N2 C8 C7 -174.7(7)
C6 C7 C8 N2 -3.0(16)
C51 C7 C8 N2 175.9(9)
C6 C72 C9 N2 -2.7(16)
C6 C72 C9 C71 171.0(10)
C8 N2 C9 C72 3.7(15)
Co1 N2 C9 C72 178.6(8)
C8 N2 C9 C71 -170.6(9)
Co1 N2 C9 C71 4.4(11)
N4 C71 C9 C72 -173.4(10)
N4 C71 C9 N2 0.8(14)
C71 N4 C10 C70 128.8(11)
Co1 N4 C10 C70 -56.6(12)
C71 N4 C10 C19 -107.8(12)
Co1 N4 C10 C19 66.9(11)
C13 C70 C10 N4 70.3(13)
C13 C70 C10 C19 -50.7(13)
C25 N6 C13 C70 -120.9(11)
Co1 N6 C13 C70 59.2(11)
C25 N6 C13 C18 117.4(11)
Co1 N6 C13 C18 -62.4(12)
C10 C70 C13 N6 -69.7(12)
C10 C70 C13 C18 51.8(13)
C20 N22 C17 C18 -101.5(12)
Co1 N22 C17 C18 66.5(12)
C20 N22 C17 C19 135.9(10)
Co1 N22 C17 C19 -56.2(11)
N22 C17 C18 C13 -66.8(13)
C19 C17 C18 C13 56.7(13)
N6 C13 C18 C17 65.2(13)
C70 C13 C18 C17 -54.4(14)
N22 C17 C19 C10 66.9(12)
C18 C17 C19 C10 -55.1(13)
N4 C10 C19 C17 -71.1(12)
C70 C10 C19 C17 52.4(13)
C17 N22 C20 C21 171.0(10)
Co1 N22 C20 C21 2.1(13)
C24 N9 C21 C22 -1.5(15)
Co1 N9 C21 C22 179.4(9)
C24 N9 C21 C20 -178.0(9)
Co1 N9 C21 C20 2.9(12)
N22 C20 C21 N9 -3.5(15)
N22 C20 C21 C22 179.9(10)
C26 C73 C22 C21 -0.9(17)
N9 C21 C22 C73 2.7(17)
C20 C21 C22 C73 179.1(10)
C21 N9 C24 C26 -1.6(16)
Co1 N9 C24 C26 177.3(8)
C13 N6 C25 C49 171.2(10)
Co1 N6 C25 C49 -8.9(13)
C22 C73 C26 C24 -1.8(16)
C22 C73 C26 C27 -177.9(10)
N9 C24 C26 C73 3.2(17)
N9 C24 C26 C27 179.2(10)
C28 N11 C27 O1 5(2)
C28 N11 C27 C26 -178.3(12)
C73 C26 C27 O1 39.2(16)
C24 C26 C27 O1 -136.7(12)
C73 C26 C27 N11 -137.6(12)
C24 C26 C27 N11 46.5(16)
C27 N11 C28 C32 62.3(18)
C27 N11 C28 C30 179.2(14)
C27 N11 C28 C29 -58.0(19)
N20 C33 C34 C47 -0.8(16)
N20 C33 C34 C42 -175.6(10)
C38 O4 C37 C36 -151(2)
C37 O4 C38 C40 171.6(17)
C47 C34 C42 O2 -148.7(12)
C33 C34 C42 O2 25.7(17)
C47 C34 C42 N23 28.7(17)
C33 C34 C42 N23 -156.9(11)
O2 C42 N23 C75 -1(2)
C34 C42 N23 C75 -178.3(12)
C45 C75 N23 C42 -62.4(18)
C44 C75 N23 C42 177.6(13)
C46 C75 N23 C42 59.6(18)
C33 C34 C47 C48 3.5(16)
C42 C34 C47 C48 177.9(11)
C34 C47 C48 C49 -3.1(17)
C47 C48 C49 N20 -0.1(17)
C47 C48 C49 C25 176.6(11)
N6 C25 C49 N20 -3.8(15)
N6 C25 C49 C48 179.4(10)
C34 C33 N20 C49 -2.3(15)
C34 C33 N20 Co1 168.2(8)
C48 C49 N20 C33 2.8(15)
C25 C49 N20 C33 -174.2(9)
C48 C49 N20 Co1 -169.3(8)
C25 C49 N20 Co1 13.8(11)
C6 C7 C51 O3 -151.9(12)
C8 C7 C51 O3 29.3(16)
C6 C7 C51 N27 30.4(16)
C8 C7 C51 N27 -148.5(10)
O3 C51 N27 C77 0(2)
C7 C51 N27 C77 177.8(10)
C55 C77 N27 C51 63.2(17)
C54 C77 N27 C51 -59.2(16)
C53 C77 N27 C51 -177.7(12)
